data_2224409
loop_
_publ_author_name
'Gurbanov, Atash V.'
'Nikitina, Eugeniya V.'
'Airiyan, Inga K.'
'Zaytsev, Vladimir P.'
'Khrustalev, Victor N.'

_publ_section_title
;Methyl
 4,5-diacetoxy-1-oxo-2-phenylperhydro-4,6-epoxycyclopenta[<i>c</i>]pyridine-7-carboxylate
 ethanol solvate
;
_journal_coeditor_code RK2176
_journal_issue 12
_journal_name_full 'Acta Crystallographica Section E'
_journal_page_first o2981
_journal_paper_doi 10.1107/S1600536809045528
_journal_volume 65
_journal_year 2009
_chemical_formula_iupac 'C20 H21 N O8, C2 H6 O'
_chemical_formula_moiety 'C20 H21 N O8, C2 H6 O'
_chemical_formula_sum 'C22 H27 N O9'
_chemical_formula_weight 449.45
_chemical_name_systematic
;
Methyl 4,5-diacetoxy-1-oxo-2-phenylperhydro-4,6-
epoxycyclopenta[<i>c</i>]pyridine-7-carboxylate ethanol solvate
;
_space_group_IT_number 15
_symmetry_cell_setting monoclinic
_symmetry_space_group_name_Hall '-C 2yc'
_symmetry_space_group_name_H-M 'C 1 2/c 1'
_atom_sites_solution_hydrogens difmap
_atom_sites_solution_primary direct
_atom_sites_solution_secondary difmap
_audit_creation_method SHELXL97
_cell_angle_alpha 90.00
_cell_angle_beta 107.7350(10)
_cell_angle_gamma 90.00
_cell_formula_units_Z 8
_cell_length_a 23.2211(13)
_cell_length_b 14.9519(8)
_cell_length_c 12.9201(7)
_cell_measurement_reflns_used 7315
_cell_measurement_temperature 100(2)
_cell_measurement_theta_max 32.27
_cell_measurement_theta_min 2.52
_cell_volume 4272.7(4)
_computing_cell_refinement 'SAINT-Plus (Bruker, 2001)'
_computing_data_collection 'APEX2 (Bruker, 2005)'
_computing_data_reduction 'SAINT-Plus (Bruker, 2001)'
_computing_molecular_graphics 'SHELXTL (Sheldrick, 2008)'
_computing_publication_material 'SHELXTL (Sheldrick, 2008)'
_computing_structure_refinement 'SHELXTL (Sheldrick, 2008)'
_computing_structure_solution 'SHELXTL (Sheldrick, 2008)'
_diffrn_ambient_temperature 100(2)
_diffrn_measured_fraction_theta_full 0.990
_diffrn_measured_fraction_theta_max 0.990
_diffrn_measurement_device_type 'Bruker APEXII CCD'
_diffrn_measurement_method '\f and \w'
_diffrn_radiation_monochromator Graphite
_diffrn_radiation_source 'Fine--focus sealed tube'
_diffrn_radiation_type MoK\a
_diffrn_radiation_wavelength 0.71073
_diffrn_reflns_av_R_equivalents 0.0341
_diffrn_reflns_av_sigmaI/netI 0.0287
_diffrn_reflns_limit_h_max 32
_diffrn_reflns_limit_h_min -32
_diffrn_reflns_limit_k_max 21
_diffrn_reflns_limit_k_min -20
_diffrn_reflns_limit_l_max 18
_diffrn_reflns_limit_l_min -18
_diffrn_reflns_number 26806
_diffrn_reflns_theta_full 30.00
_diffrn_reflns_theta_max 30.00
_diffrn_reflns_theta_min 1.64
_exptl_absorpt_coefficient_mu 0.109
_exptl_absorpt_correction_T_max 0.989
_exptl_absorpt_correction_T_min 0.976
_exptl_absorpt_correction_type multi-scan
_exptl_absorpt_process_details '(SADABS; Sheldrick, 2003)'
_exptl_crystal_colour Colourless
_exptl_crystal_density_diffrn 1.397
_exptl_crystal_density_method 'Not measured'
_exptl_crystal_description Prism
_exptl_crystal_F_000 1904
_exptl_crystal_size_max 0.25
_exptl_crystal_size_mid 0.18
_exptl_crystal_size_min 0.10
_refine_diff_density_max 0.388
_refine_diff_density_min -0.256
_refine_ls_extinction_method none
_refine_ls_goodness_of_fit_ref 1.000
_refine_ls_hydrogen_treatment constr
_refine_ls_matrix_type full
_refine_ls_number_parameters 293
_refine_ls_number_reflns 6173
_refine_ls_number_restraints 0
_refine_ls_restrained_S_all 1.000
_refine_ls_R_factor_all 0.0490
_refine_ls_R_factor_gt 0.0371
_refine_ls_shift/su_max 0.001
_refine_ls_shift/su_mean 0.000
_refine_ls_structure_factor_coef Fsqd
_refine_ls_weighting_details 'calc w=1/[\s^2^(Fo^2^)+(0.05P)^2^+2.2500P] where P=(Fo^2^+2Fc^2^)/3'
_refine_ls_weighting_scheme calc
_refine_ls_wR_factor_gt 0.0897
_refine_ls_wR_factor_ref 0.0970
_reflns_number_gt 5073
_reflns_number_total 6173
_reflns_threshold_expression I>2\s(I)
_cod_data_source_file rk2176.cif
_cod_data_source_block I
_cod_depositor_comments
;
The following automatic conversions were performed:
'_symmetry_cell_setting' value 'Monoclinic' changed to 'monoclinic'
according to '/home/saulius/struct/CIF-dictionaries/cif_core.dic'
dictionary named 'cif_core.dic' version 2.4.1 from
2010-06-29.

'_atom_sites_solution_hydrogens' value 'Difmap' changed to
'difmap' according to '/home/saulius/struct/CIF-dictionaries/cif_core.dic'
dictionary named 'cif_core.dic' version 2.4.1 from
2010-06-29.

'_atom_sites_solution_primary' value 'Direct' changed to
'direct' according to '/home/saulius/struct/CIF-dictionaries/cif_core.dic'
dictionary named 'cif_core.dic' version 2.4.1 from
2010-06-29.

'_atom_sites_solution_secondary' value 'Difmap' changed to
'difmap' according to '/home/saulius/struct/CIF-dictionaries/cif_core.dic'
dictionary named 'cif_core.dic' version 2.4.1 from
2010-06-29.

'_refine_ls_matrix_type' value 'Full' changed to 'full'
according to '/home/saulius/struct/CIF-dictionaries/cif_core.dic'
dictionary named 'cif_core.dic' version 2.4.1 from
2010-06-29.

'_refine_ls_weighting_scheme' value 'Calc' changed to 'calc'
according to '/home/saulius/struct/CIF-dictionaries/cif_core.dic'
dictionary named 'cif_core.dic' version 2.4.1 from 2010-06-29.

Automatic conversion script
Id: cif_fix_enum 1527 2010-12-29 10:47:43Z saulius 

The following automatic conversions were performed:

'_symmetry_cell_setting' value 'Monoclinic' changed to 'monoclinic'
according to /home/saulius/struct/CIF-dictionaries/cif_core.dic
dictionary named 'cif_core.dic' version 2.4.1 from
2010-06-29.

'_atom_sites_solution_hydrogens' value 'Difmap' changed
to 'difmap' according to
/home/saulius/struct/CIF-dictionaries/cif_core.dic dictionary named
'cif_core.dic' version 2.4.1 from
2010-06-29.

'_atom_sites_solution_primary' value 'Direct' changed to
'direct' according to
/home/saulius/struct/CIF-dictionaries/cif_core.dic dictionary named
'cif_core.dic' version 2.4.1 from
2010-06-29.

'_atom_sites_solution_secondary' value 'Difmap' changed
to 'difmap' according to
/home/saulius/struct/CIF-dictionaries/cif_core.dic dictionary named
'cif_core.dic' version 2.4.1 from
2010-06-29.

'_refine_ls_matrix_type' value 'Full' changed to 'full'
according to /home/saulius/struct/CIF-dictionaries/cif_core.dic
dictionary named 'cif_core.dic' version 2.4.1 from
2010-06-29.

'_refine_ls_weighting_scheme' value 'Calc' changed to
'calc' according to
/home/saulius/struct/CIF-dictionaries/cif_core.dic dictionary named
'cif_core.dic' version 2.4.1 from 2010-06-29.

Automatic conversion script
Id: cif_fix_values 1715 2011-07-08 13:25:40Z adriana 
;
_cod_original_sg_symbol_H-M 'C 2/c'
_cod_database_code 2224409
_cod_database_fobs_code 2224409

loop_
_symmetry_equiv_pos_as_xyz
'x, y, z'
'-x, y, -z+1/2'
'x+1/2, y+1/2, z'
'-x+1/2, y+1/2, -z+1/2'
'-x, -y, -z'
'x, -y, z-1/2'
'-x+1/2, -y+1/2, -z'
'x+1/2, -y+1/2, z-1/2'

loop_
_atom_site_type_symbol
_atom_site_label
_atom_site_fract_x
_atom_site_fract_y
_atom_site_fract_z
_atom_site_U_iso_or_equiv
_atom_site_adp_type
_atom_site_calc_flag
_atom_site_refinement_flags
_atom_site_occupancy
_atom_site_disorder_assembly
_atom_site_disorder_group
O O1 0.20094(3) 0.65247(5) 0.44248(6) 0.01914(16) Uani d . 1 . .
O O2 0.36476(3) 0.48946(5) 0.28968(6) 0.01356(14) Uani d . 1 . .
O O3 0.31626(4) 0.45288(6) 0.11528(6) 0.02113(17) Uani d . 1 . .
O O4 0.44084(3) 0.64234(5) 0.34858(6) 0.01609(15) Uani d . 1 . .
O O5 0.48418(4) 0.61959(6) 0.52738(7) 0.02546(19) Uani d . 1 . .
O O6 0.18854(4) 0.70348(6) 0.19818(7) 0.02429(18) Uani d . 1 . .
O O7 0.23968(4) 0.81107(5) 0.14300(6) 0.02182(17) Uani d . 1 . .
O O8 0.32310(3) 0.62521(5) 0.20762(5) 0.01330(14) Uani d . 1 . .
C C1 0.23525(4) 0.62345(7) 0.39442(8) 0.01334(18) Uani d . 1 . .
N N2 0.22728(4) 0.54326(6) 0.34251(7) 0.01240(16) Uani d . 1 . .
C C3 0.25757(4) 0.52025(7) 0.26168(8) 0.01347(18) Uani d . 1 . .
H H3A 0.2327 0.5421 0.1896 0.016 Uiso calc R 1 . .
H H3B 0.2602 0.4543 0.2574 0.016 Uiso calc R 1 . .
C C4 0.32150(4) 0.55971(6) 0.28697(7) 0.01159(18) Uani d . 1 . .
C C4A 0.34447(4) 0.60924(7) 0.39505(8) 0.01199(17) Uani d . 1 . .
H H4A 0.3614 0.5708 0.4607 0.014 Uiso calc R 1 . .
C C5 0.38847(4) 0.67743(7) 0.37165(8) 0.01411(18) Uani d . 1 . .
H H5 0.3991 0.7262 0.4272 0.017 Uiso calc R 1 . .
C C6 0.34318(4) 0.70795(7) 0.26634(8) 0.01408(18) Uani d . 1 . .
H H6 0.3592 0.7533 0.2252 0.017 Uiso calc R 1 . .
C C7 0.29088(4) 0.74178(7) 0.30629(8) 0.01415(18) Uani d . 1 . .
H H7 0.3012 0.8026 0.3390 0.017 Uiso calc R 1 . .
C C7A 0.29279(4) 0.67293(7) 0.39905(8) 0.01278(18) Uani d . 1 . .
H H7A 0.3063 0.7058 0.4698 0.015 Uiso calc R 1 . .
C C8 0.17593(4) 0.48940(7) 0.34079(8) 0.01284(18) Uani d . 1 . .
C C9 0.13311(5) 0.46690(7) 0.24318(8) 0.01558(19) Uani d . 1 . .
H H9 0.1366 0.4891 0.1764 0.019 Uiso calc R 1 . .
C C10 0.08501(5) 0.41157(7) 0.24403(9) 0.0186(2) Uani d . 1 . .
H H10 0.0557 0.3956 0.1776 0.022 Uiso calc R 1 . .
C C11 0.07984(5) 0.37975(7) 0.34176(9) 0.0187(2) Uani d . 1 . .
H H11 0.0467 0.3425 0.3420 0.022 Uiso calc R 1 . .
C C12 0.12304(5) 0.40223(7) 0.43944(9) 0.0188(2) Uani d . 1 . .
H H12 0.1195 0.3802 0.5062 0.023 Uiso calc R 1 . .
C C13 0.17128(5) 0.45692(7) 0.43901(8) 0.0163(2) Uani d . 1 . .
H H13 0.2010 0.4721 0.5054 0.020 Uiso calc R 1 . .
C C14 0.35671(5) 0.43974(7) 0.19797(8) 0.01534(19) Uani d . 1 . .
C C15 0.40315(5) 0.36697(7) 0.21549(9) 0.0204(2) Uani d . 1 . .
H H15A 0.4209 0.3673 0.1558 0.031 Uiso calc R 1 . .
H H15B 0.3839 0.3090 0.2177 0.031 Uiso calc R 1 . .
H H15C 0.4349 0.3771 0.2844 0.031 Uiso calc R 1 . .
C C16 0.48659(5) 0.61592(7) 0.43569(9) 0.0175(2) Uani d . 1 . .
C C17 0.53882(5) 0.58192(9) 0.40188(10) 0.0243(2) Uani d . 1 . .
H H17A 0.5720 0.5655 0.4665 0.036 Uiso calc R 1 . .
H H17B 0.5525 0.6287 0.3617 0.036 Uiso calc R 1 . .
H H17C 0.5261 0.5293 0.3553 0.036 Uiso calc R 1 . .
C C18 0.23336(5) 0.74775(7) 0.21196(8) 0.01519(19) Uani d . 1 . .
C C19 0.18882(6) 0.82342(9) 0.04612(9) 0.0259(2) Uani d . 1 . .
H H19A 0.1958 0.8761 0.0065 0.039 Uiso calc R 1 . .
H H19B 0.1519 0.8320 0.0666 0.039 Uiso calc R 1 . .
H H19C 0.1843 0.7704 -0.0003 0.039 Uiso calc R 1 . .
O O9 0.40693(4) 0.86539(6) 0.51075(7) 0.02495(18) Uani d . 1 . .
H H9O 0.3727 0.8672 0.5310 0.037 Uiso d R 1 . .
C C20 0.45662(5) 0.86808(8) 0.60809(9) 0.0233(2) Uani d . 1 . .
H H20A 0.4547 0.8164 0.6549 0.028 Uiso calc R 1 . .
H H20B 0.4551 0.9237 0.6488 0.028 Uiso calc R 1 . .
C C21 0.51438(5) 0.86493(9) 0.57799(11) 0.0284(3) Uani d . 1 . .
H H21A 0.5490 0.8649 0.6442 0.043 Uiso calc R 1 . .
H H21B 0.5166 0.9174 0.5339 0.043 Uiso calc R 1 . .
H H21C 0.5151 0.8105 0.5362 0.043 Uiso calc R 1 . .

loop_
_atom_site_aniso_label
_atom_site_aniso_U_11
_atom_site_aniso_U_22
_atom_site_aniso_U_33
_atom_site_aniso_U_12
_atom_site_aniso_U_13
_atom_site_aniso_U_23
O1 0.0175(4) 0.0206(4) 0.0229(4) -0.0009(3) 0.0115(3) -0.0067(3)
O2 0.0151(3) 0.0152(3) 0.0112(3) 0.0032(3) 0.0053(3) -0.0011(3)
O3 0.0213(4) 0.0273(4) 0.0145(4) 0.0032(3) 0.0049(3) -0.0050(3)
O4 0.0118(3) 0.0227(4) 0.0143(3) 0.0001(3) 0.0047(3) 0.0001(3)
O5 0.0213(4) 0.0378(5) 0.0159(4) 0.0030(3) 0.0037(3) 0.0008(3)
O6 0.0179(4) 0.0269(4) 0.0240(4) -0.0027(3) 0.0004(3) 0.0072(3)
O7 0.0250(4) 0.0205(4) 0.0165(4) -0.0022(3) 0.0012(3) 0.0054(3)
O8 0.0166(3) 0.0142(3) 0.0093(3) -0.0015(3) 0.0042(3) 0.0007(2)
C1 0.0135(4) 0.0147(4) 0.0118(4) 0.0008(3) 0.0037(3) -0.0004(3)
N2 0.0123(4) 0.0152(4) 0.0113(4) -0.0016(3) 0.0060(3) -0.0020(3)
C3 0.0138(4) 0.0165(4) 0.0116(4) -0.0020(3) 0.0061(3) -0.0035(3)
C4 0.0128(4) 0.0128(4) 0.0097(4) 0.0011(3) 0.0043(3) 0.0004(3)
C4A 0.0127(4) 0.0145(4) 0.0091(4) 0.0003(3) 0.0038(3) -0.0001(3)
C5 0.0118(4) 0.0170(4) 0.0138(4) -0.0006(3) 0.0044(3) -0.0010(4)
C6 0.0145(4) 0.0143(4) 0.0139(4) -0.0020(3) 0.0049(4) 0.0003(3)
C7 0.0147(4) 0.0133(4) 0.0139(4) -0.0007(3) 0.0036(4) -0.0008(3)
C7A 0.0133(4) 0.0138(4) 0.0114(4) 0.0000(3) 0.0041(3) -0.0017(3)
C8 0.0124(4) 0.0135(4) 0.0135(4) 0.0004(3) 0.0053(3) -0.0006(3)
C9 0.0144(4) 0.0186(5) 0.0137(4) -0.0002(4) 0.0042(4) 0.0002(4)
C10 0.0135(4) 0.0212(5) 0.0201(5) -0.0019(4) 0.0036(4) -0.0024(4)
C11 0.0149(5) 0.0172(5) 0.0270(5) -0.0014(4) 0.0106(4) -0.0003(4)
C12 0.0188(5) 0.0209(5) 0.0199(5) 0.0017(4) 0.0105(4) 0.0040(4)
C13 0.0165(5) 0.0203(5) 0.0131(4) 0.0000(4) 0.0060(4) 0.0005(4)
C14 0.0177(5) 0.0168(5) 0.0140(4) -0.0004(4) 0.0085(4) -0.0020(4)
C15 0.0232(5) 0.0196(5) 0.0208(5) 0.0044(4) 0.0102(4) -0.0014(4)
C16 0.0140(4) 0.0199(5) 0.0174(5) -0.0027(4) 0.0032(4) -0.0002(4)
C17 0.0157(5) 0.0332(6) 0.0246(6) 0.0036(4) 0.0072(4) 0.0026(5)
C18 0.0181(5) 0.0129(4) 0.0145(4) 0.0027(4) 0.0049(4) -0.0006(3)
C19 0.0285(6) 0.0264(6) 0.0172(5) 0.0011(5) -0.0011(4) 0.0063(4)
O9 0.0180(4) 0.0368(5) 0.0221(4) -0.0021(3) 0.0091(3) -0.0093(3)
C20 0.0207(5) 0.0302(6) 0.0206(5) -0.0027(4) 0.0089(4) -0.0044(4)
C21 0.0204(5) 0.0359(7) 0.0315(6) -0.0040(5) 0.0117(5) -0.0063(5)

loop_
_atom_type_symbol
_atom_type_description
_atom_type_scat_dispersion_real
_atom_type_scat_dispersion_imag
_atom_type_scat_source
C C 0.0033 0.0016 'International Tables Vol C Tables 4.2.6.8 and 6.1.1.4'
H H 0.0000 0.0000 'International Tables Vol C Tables 4.2.6.8 and 6.1.1.4'
N N 0.0061 0.0033 'International Tables Vol C Tables 4.2.6.8 and 6.1.1.4'
O O 0.0106 0.0060 'International Tables Vol C Tables 4.2.6.8 and 6.1.1.4'

loop_
_geom_angle_atom_site_label_1
_geom_angle_atom_site_label_2
_geom_angle_atom_site_label_3
_geom_angle_site_symmetry_1
_geom_angle_site_symmetry_3
_geom_angle
_geom_angle_publ_flag
C14 O2 C4 . . 117.69(8) ?
C16 O4 C5 . . 115.76(8) ?
C18 O7 C19 . . 116.10(9) ?
C4 O8 C6 . . 106.50(7) ?
O1 C1 N2 . . 123.31(9) ?
O1 C1 C7A . . 120.55(9) ?
N2 C1 C7A . . 115.91(8) ?
C1 N2 C8 . . 119.40(8) ?
C1 N2 C3 . . 122.39(8) ?
C8 N2 C3 . . 115.74(8) ?
N2 C3 C4 . . 113.58(8) ?
N2 C3 H3A . . 108.8 ?
C4 C3 H3A . . 108.8 ?
N2 C3 H3B . . 108.8 ?
C4 C3 H3B . . 108.8 ?
H3A C3 H3B . . 107.7 ?
O8 C4 O2 . . 110.24(7) ?
O8 C4 C4A . . 104.24(7) ?
O2 C4 C4A . . 106.47(7) ?
O8 C4 C3 . . 110.22(8) ?
O2 C4 C3 . . 110.19(8) ?
C4A C4 C3 . . 115.25(8) ?
C4 C4A C5 . . 102.12(7) ?
C4 C4A C7A . . 105.73(8) ?
C5 C4A C7A . . 99.63(8) ?
C4 C4A H4A . . 115.8 ?
C5 C4A H4A . . 115.7 ?
C7A C4A H4A . . 115.8 ?
O4 C5 C6 . . 108.88(8) ?
O4 C5 C4A . . 117.00(8) ?
C6 C5 C4A . . 93.17(7) ?
O4 C5 H5 . . 112.1 ?
C6 C5 H5 . . 112.1 ?
C4A C5 H5 . . 112.1 ?
O8 C6 C5 . . 103.73(8) ?
O8 C6 C7 . . 107.10(8) ?
C5 C6 C7 . . 101.55(8) ?
O8 C6 H6 . . 114.4 ?
C5 C6 H6 . . 114.4 ?
C7 C6 H6 . . 114.4 ?
C18 C7 C6 . . 109.99(8) ?
C18 C7 C7A . . 117.81(8) ?
C6 C7 C7A . . 101.44(8) ?
C18 C7 H7 . . 109.1 ?
C6 C7 H7 . . 109.1 ?
C7A C7 H7 . . 109.1 ?
C1 C7A C4A . . 112.52(8) ?
C1 C7A C7 . . 118.12(8) ?
C4A C7A C7 . . 102.72(7) ?
C1 C7A H7A . . 107.7 ?
C4A C7A H7A . . 107.7 ?
C7 C7A H7A . . 107.7 ?
C9 C8 C13 . . 120.67(9) ?
C9 C8 N2 . . 120.81(9) ?
C13 C8 N2 . . 118.46(9) ?
C8 C9 C10 . . 119.40(9) ?
C8 C9 H9 . . 120.3 ?
C10 C9 H9 . . 120.3 ?
C11 C10 C9 . . 120.16(10) ?
C11 C10 H10 . . 119.9 ?
C9 C10 H10 . . 119.9 ?
C10 C11 C12 . . 120.22(10) ?
C10 C11 H11 . . 119.9 ?
C12 C11 H11 . . 119.9 ?
C13 C12 C11 . . 119.85(10) ?
C13 C12 H12 . . 120.1 ?
C11 C12 H12 . . 120.1 ?
C12 C13 C8 . . 119.70(10) ?
C12 C13 H13 . . 120.2 ?
C8 C13 H13 . . 120.2 ?
O3 C14 O2 . . 123.08(9) ?
O3 C14 C15 . . 125.65(10) ?
O2 C14 C15 . . 111.26(9) ?
C14 C15 H15A . . 109.5 ?
C14 C15 H15B . . 109.5 ?
H15A C15 H15B . . 109.5 ?
C14 C15 H15C . . 109.5 ?
H15A C15 H15C . . 109.5 ?
H15B C15 H15C . . 109.5 ?
O5 C16 O4 . . 123.12(10) ?
O5 C16 C17 . . 125.93(10) ?
O4 C16 C17 . . 110.95(9) ?
C16 C17 H17A . . 109.5 ?
C16 C17 H17B . . 109.5 ?
H17A C17 H17B . . 109.5 ?
C16 C17 H17C . . 109.5 ?
H17A C17 H17C . . 109.5 ?
H17B C17 H17C . . 109.5 ?
O6 C18 O7 . . 123.87(10) ?
O6 C18 C7 . . 126.90(10) ?
O7 C18 C7 . . 109.22(9) ?
O7 C19 H19A . . 109.5 ?
O7 C19 H19B . . 109.5 ?
H19A C19 H19B . . 109.5 ?
O7 C19 H19C . . 109.5 ?
H19A C19 H19C . . 109.5 ?
H19B C19 H19C . . 109.5 ?
C20 O9 H9O . . 106.7 ?
O9 C20 C21 . . 108.45(9) ?
O9 C20 H20A . . 110.0 ?
C21 C20 H20A . . 110.0 ?
O9 C20 H20B . . 110.0 ?
C21 C20 H20B . . 110.0 ?
H20A C20 H20B . . 108.4 ?
C20 C21 H21A . . 109.5 ?
C20 C21 H21B . . 109.5 ?
H21A C21 H21B . . 109.5 ?
C20 C21 H21C . . 109.5 ?
H21A C21 H21C . . 109.5 ?
H21B C21 H21C . . 109.5 ?

loop_
_geom_bond_atom_site_label_1
_geom_bond_atom_site_label_2
_geom_bond_site_symmetry_2
_geom_bond_distance
_geom_bond_publ_flag
O1 C1 . 1.2288(12) ?
O2 C14 . 1.3625(12) ?
O2 C4 . 1.4466(11) ?
O3 C14 . 1.2044(13) ?
O4 C16 . 1.3501(13) ?
O4 C5 . 1.4366(12) ?
O5 C16 . 1.2040(13) ?
O6 C18 . 1.2001(13) ?
O7 C18 . 1.3384(13) ?
O7 C19 . 1.4475(14) ?
O8 C4 . 1.4264(11) ?
O8 C6 . 1.4518(12) ?
C1 N2 . 1.3587(13) ?
C1 C7A . 1.5125(13) ?
N2 C8 . 1.4335(12) ?
N2 C3 . 1.4668(12) ?
C3 C4 . 1.5372(13) ?
C3 H3A . 0.9900 ?
C3 H3B . 0.9900 ?
C4 C4A . 1.5262(13) ?
C4A C5 . 1.5372(14) ?
C4A C7A . 1.5451(13) ?
C4A H4A . 1.0000 ?
C5 C6 . 1.5145(14) ?
C5 H5 . 1.0000 ?
C6 C7 . 1.5425(14) ?
C6 H6 . 1.0000 ?
C7 C18 . 1.5118(14) ?
C7 C7A . 1.5703(14) ?
C7 H7 . 1.0000 ?
C7A H7A . 1.0000 ?
C8 C9 . 1.3886(14) ?
C8 C13 . 1.3933(14) ?
C9 C10 . 1.3927(14) ?
C9 H9 . 0.9500 ?
C10 C11 . 1.3884(16) ?
C10 H10 . 0.9500 ?
C11 C12 . 1.3930(16) ?
C11 H11 . 0.9500 ?
C12 C13 . 1.3882(15) ?
C12 H12 . 0.9500 ?
C13 H13 . 0.9500 ?
C14 C15 . 1.4998(15) ?
C15 H15A . 0.9800 ?
C15 H15B . 0.9800 ?
C15 H15C . 0.9800 ?
C16 C17 . 1.4978(15) ?
C17 H17A . 0.9800 ?
C17 H17B . 0.9800 ?
C17 H17C . 0.9800 ?
C19 H19A . 0.9800 ?
C19 H19B . 0.9800 ?
C19 H19C . 0.9800 ?
O9 C20 . 1.4252(14) ?
O9 H9O . 0.9090 ?
C20 C21 . 1.5067(16) ?
C20 H20A . 0.9900 ?
C20 H20B . 0.9900 ?
C21 H21A . 0.9800 ?
C21 H21B . 0.9800 ?
C21 H21C . 0.9800 ?

loop_
_geom_hbond_atom_site_label_D
_geom_hbond_atom_site_label_H
_geom_hbond_atom_site_label_A
_geom_hbond_site_symmetry_A
_geom_hbond_distance_DH
_geom_hbond_distance_HA
_geom_hbond_distance_DA
_geom_hbond_angle_DHA
_geom_hbond_publ_flag
O9 H9O O1 7_566 0.91 1.87 2.7628(12) 168 y

loop_
_geom_torsion_atom_site_label_1
_geom_torsion_atom_site_label_2
_geom_torsion_atom_site_label_3
_geom_torsion_atom_site_label_4
_geom_torsion_site_symmetry_1
_geom_torsion_site_symmetry_2
_geom_torsion_site_symmetry_3
_geom_torsion_site_symmetry_4
_geom_torsion
_geom_torsion_publ_flag
O1 C1 N2 C8 . . . . 1.28(15) ?
C7A C1 N2 C8 . . . . 175.88(8) ?
O1 C1 N2 C3 . . . . 162.71(9) ?
C7A C1 N2 C3 . . . . -22.70(13) ?
C1 N2 C3 C4 . . . . 34.80(13) ?
C8 N2 C3 C4 . . . . -163.14(8) ?
C6 O8 C4 O2 . . . . -116.23(8) ?
C6 O8 C4 C4A . . . . -2.31(9) ?
C6 O8 C4 C3 . . . . 121.92(8) ?
C14 O2 C4 O8 . . . . -62.44(10) ?
C14 O2 C4 C4A . . . . -174.93(8) ?
C14 O2 C4 C3 . . . . 59.44(10) ?
N2 C3 C4 O8 . . . . -112.96(9) ?
N2 C3 C4 O2 . . . . 125.15(8) ?
N2 C3 C4 C4A . . . . 4.66(12) ?
O8 C4 C4A C5 . . . . -30.95(9) ?
O2 C4 C4A C5 . . . . 85.63(8) ?
C3 C4 C4A C5 . . . . -151.87(8) ?
O8 C4 C4A C7A . . . . 72.84(9) ?
O2 C4 C4A C7A . . . . -170.59(7) ?
C3 C4 C4A C7A . . . . -48.09(10) ?
C16 O4 C5 C6 . . . . 177.19(8) ?
C16 O4 C5 C4A . . . . -78.93(11) ?
C4 C4A C5 O4 . . . . -64.12(10) ?
C7A C4A C5 O4 . . . . -172.64(8) ?
C4 C4A C5 C6 . . . . 48.96(8) ?
C7A C4A C5 C6 . . . . -59.56(8) ?
C4 O8 C6 C5 . . . . 35.64(9) ?
C4 O8 C6 C7 . . . . -71.26(9) ?
O4 C5 C6 O8 . . . . 68.37(9) ?
C4A C5 C6 O8 . . . . -51.60(8) ?
O4 C5 C6 C7 . . . . 179.39(8) ?
C4A C5 C6 C7 . . . . 59.43(8) ?
O8 C6 C7 C18 . . . . -53.38(10) ?
C5 C6 C7 C18 . . . . -161.82(8) ?
O8 C6 C7 C7A . . . . 72.08(9) ?
C5 C6 C7 C7A . . . . -36.36(9) ?
O1 C1 C7A C4A . . . . 147.32(9) ?
N2 C1 C7A C4A . . . . -27.44(12) ?
O1 C1 C7A C7 . . . . -93.22(12) ?
N2 C1 C7A C7 . . . . 92.02(11) ?
C4 C4A C7A C1 . . . . 60.66(10) ?
C5 C4A C7A C1 . . . . 166.26(8) ?
C4 C4A C7A C7 . . . . -67.41(9) ?
C5 C4A C7A C7 . . . . 38.19(9) ?
C18 C7 C7A C1 . . . . -6.00(13) ?
C6 C7 C7A C1 . . . . -126.08(9) ?
C18 C7 C7A C4A . . . . 118.46(9) ?
C6 C7 C7A C4A . . . . -1.62(9) ?
C1 N2 C8 C9 . . . . 119.00(11) ?
C3 N2 C8 C9 . . . . -43.63(13) ?
C1 N2 C8 C13 . . . . -63.70(13) ?
C3 N2 C8 C13 . . . . 133.67(10) ?
C13 C8 C9 C10 . . . . 0.25(15) ?
N2 C8 C9 C10 . . . . 177.49(9) ?
C8 C9 C10 C11 . . . . 0.39(16) ?
C9 C10 C11 C12 . . . . -0.65(16) ?
C10 C11 C12 C13 . . . . 0.26(16) ?
C11 C12 C13 C8 . . . . 0.38(16) ?
C9 C8 C13 C12 . . . . -0.64(15) ?
N2 C8 C13 C12 . . . . -177.94(9) ?
C4 O2 C14 O3 . . . . 1.47(14) ?
C4 O2 C14 C15 . . . . -177.06(8) ?
C5 O4 C16 O5 . . . . 1.18(15) ?
C5 O4 C16 C17 . . . . -179.20(9) ?
C19 O7 C18 O6 . . . . -1.27(15) ?
C19 O7 C18 C7 . . . . 178.29(9) ?
C6 C7 C18 O6 . . . . 113.51(12) ?
C7A C7 C18 O6 . . . . -1.98(15) ?
C6 C7 C18 O7 . . . . -66.03(10) ?
C7A C7 C18 O7 . . . . 178.47(8) ?
